data_2215073
loop_
_publ_author_name
'Quan-Bin Liao'
'Jie Huang'
'Zhen-Zhen Yang'
'Ming-Guo Liu'

_publ_section_title
;
 Ethyl 2-amino-4-isobutylthiophene-3-carboxylate
;
_journal_coeditor_code CS2046
_journal_issue 9
_journal_name_full 'Acta Crystallographica Section E'
_journal_page_first o3824
_journal_page_last o3824
_journal_paper_doi 10.1107/S160053680703975X
_journal_volume 63
_journal_year 2007
_chemical_formula_iupac 'C11 H17 N O2 S'
_chemical_formula_moiety 'C11 H17 N O2 S'
_chemical_formula_sum 'C11 H17 N O2 S'
_chemical_formula_weight 227.32
_chemical_name_systematic
;
Ethyl 2-amino-4-isobutylthiophene-3-carboxylate
;
_space_group_IT_number 14
_symmetry_cell_setting monoclinic
_symmetry_space_group_name_Hall '-P 2ybc'
_symmetry_space_group_name_H-M 'P 1 21/c 1'
_atom_sites_solution_hydrogens geom
_atom_sites_solution_primary direct
_atom_sites_solution_secondary difmap
_audit_creation_method SHELXL-97
_cell_angle_alpha 90.00
_cell_angle_beta 94.4350(10)
_cell_angle_gamma 90.00
_cell_formula_units_Z 4
_cell_length_a 13.4321(7)
_cell_length_b 9.4977(7)
_cell_length_c 9.8629(10)
_cell_measurement_reflns_used 3288
_cell_measurement_temperature 293(2)
_cell_measurement_theta_max 27.01
_cell_measurement_theta_min 2.47
_cell_volume 1254.48(17)
_computing_cell_refinement 'SAINT-Plus (Bruker, 2001)'
_computing_data_collection 'SMART (Bruker, 2001)'
_computing_data_reduction 'SAINT-Plus (Bruker, 2001)'
_computing_molecular_graphics 'PLATON (Spek, 2003)'
_computing_publication_material 'SHELXTL (Sheldrick, 2001)'
_computing_structure_refinement 'SHELXL97 (Sheldrick, 1997)'
_computing_structure_solution 'SHELXS97 (Sheldrick, 1997)'
_diffrn_ambient_temperature 292(2)
_diffrn_measured_fraction_theta_full 0.996
_diffrn_measured_fraction_theta_max 0.996
_diffrn_measurement_device_type 'Bruker SMART 4K CCD area-detector'
_diffrn_measurement_method '\f and \w'
_diffrn_radiation_monochromator graphite
_diffrn_radiation_source 'fine-focus sealed tube'
_diffrn_radiation_type MoK\a
_diffrn_radiation_wavelength 0.71073
_diffrn_reflns_av_R_equivalents 0.0437
_diffrn_reflns_av_sigmaI/netI 0.0336
_diffrn_reflns_limit_h_max 16
_diffrn_reflns_limit_h_min -16
_diffrn_reflns_limit_k_max 11
_diffrn_reflns_limit_k_min -11
_diffrn_reflns_limit_l_max 12
_diffrn_reflns_limit_l_min -11
_diffrn_reflns_number 12038
_diffrn_reflns_theta_full 26.00
_diffrn_reflns_theta_max 26.00
_diffrn_reflns_theta_min 1.52
_exptl_absorpt_coefficient_mu 0.240
_exptl_absorpt_correction_T_max 0.9535
_exptl_absorpt_correction_T_min 0.9314
_exptl_absorpt_correction_type multi-scan
_exptl_absorpt_process_details '(SADABS; Sheldrick, 1996)'
_exptl_crystal_colour colorless
_exptl_crystal_density_diffrn 1.204
_exptl_crystal_density_method 'not measured'
_exptl_crystal_description block
_exptl_crystal_F_000 488
_exptl_crystal_size_max 0.30
_exptl_crystal_size_mid 0.20
_exptl_crystal_size_min 0.20
_refine_diff_density_max 0.388
_refine_diff_density_min -0.225
_refine_ls_extinction_method none
_refine_ls_goodness_of_fit_ref 1.162
_refine_ls_hydrogen_treatment mixed
_refine_ls_matrix_type full
_refine_ls_number_parameters 145
_refine_ls_number_reflns 2458
_refine_ls_number_restraints 0
_refine_ls_restrained_S_all 1.162
_refine_ls_R_factor_all 0.0892
_refine_ls_R_factor_gt 0.0696
_refine_ls_shift/su_max 0.001
_refine_ls_shift/su_mean 0.000
_refine_ls_structure_factor_coef Fsqd
_refine_ls_weighting_details 'calc w=1/[\s^2^(Fo^2^)+(0.08P)^2^+0.4453P] where P=(Fo^2^+2Fc^2^)/3'
_refine_ls_weighting_scheme calc
_refine_ls_wR_factor_gt 0.1610
_refine_ls_wR_factor_ref 0.1717
_reflns_number_gt 1979
_reflns_number_total 2458
_reflns_threshold_expression I>2\s(I)
_cod_data_source_file cs2046.cif
_cod_data_source_block I
_cod_original_sg_symbol_H-M 'P 21/c'
_cod_database_code 2215073
_cod_database_fobs_code 2215073

loop_
_symmetry_equiv_pos_as_xyz
'x, y, z'
'-x, y+1/2, -z+1/2'
'-x, -y, -z'
'x, -y-1/2, z-1/2'

loop_
_atom_site_type_symbol
_atom_site_label
_atom_site_fract_x
_atom_site_fract_y
_atom_site_fract_z
_atom_site_U_iso_or_equiv
_atom_site_adp_type
_atom_site_calc_flag
_atom_site_refinement_flags
_atom_site_occupancy
C C1 0.1600(2) 0.2199(3) 0.5726(3) 0.0552(8) Uani d . 1
H H1 0.1868 0.1542 0.6351 0.066 Uiso calc R 1
C C2 0.1898(2) 0.3551(3) 0.5718(3) 0.0440(6) Uani d . 1
C C3 0.13509(18) 0.4346(2) 0.4638(3) 0.0389(6) Uani d . 1
C C4 0.0652(2) 0.3515(3) 0.3900(3) 0.0423(6) Uani d . 1
C C5 0.2705(2) 0.4095(3) 0.6717(3) 0.0540(7) Uani d . 1
H H5A 0.2773 0.3455 0.7485 0.065 Uiso calc R 1
H H5B 0.2498 0.5000 0.7053 0.065 Uiso calc R 1
C C6 0.3726(2) 0.4269(3) 0.6161(4) 0.0634(9) Uani d . 1
H H6 0.3654 0.4930 0.5398 0.076 Uiso calc R 1
C C7 0.4119(3) 0.2894(5) 0.5640(5) 0.1067(15) Uani d . 1
H H7A 0.4772 0.3041 0.5334 0.160 Uiso calc R 1
H H7B 0.3678 0.2559 0.4898 0.160 Uiso calc R 1
H H7C 0.4157 0.2210 0.6359 0.160 Uiso calc R 1
C C8 0.4457(3) 0.4899(5) 0.7246(5) 0.1052(15) Uani d . 1
H H8A 0.4205 0.5786 0.7538 0.158 Uiso calc R 1
H H8B 0.5091 0.5041 0.6878 0.158 Uiso calc R 1
H H8C 0.4538 0.4269 0.8008 0.158 Uiso calc R 1
C C9 0.1436(2) 0.5818(3) 0.4294(3) 0.0456(7) Uani d . 1
C C10 0.2205(3) 0.8022(3) 0.4833(4) 0.0785(11) Uani d . 1
H H10A 0.1593 0.8524 0.4976 0.094 Uiso calc R 1
H H10B 0.2351 0.8148 0.3893 0.094 Uiso calc R 1
C C11 0.3024(3) 0.8574(4) 0.5739(5) 0.0965(14) Uani d . 1
H H11A 0.2876 0.8437 0.6667 0.145 Uiso calc R 1
H H11B 0.3104 0.9561 0.5569 0.145 Uiso calc R 1
H H11C 0.3630 0.8088 0.5577 0.145 Uiso calc R 1
N N1 -0.0020(2) 0.3892(3) 0.2887(3) 0.0533(7) Uani d . 1
H H1B -0.039(2) 0.330(3) 0.245(3) 0.064 Uiso d . 1
H H1A 0.003(2) 0.476(4) 0.264(3) 0.064 Uiso d . 1
O O1 0.09739(17) 0.6374(2) 0.3336(2) 0.0669(6) Uani d . 1
O O2 0.20850(15) 0.65355(18) 0.5122(2) 0.0583(6) Uani d . 1
S S1 0.06791(6) 0.17970(7) 0.44771(8) 0.0563(3) Uani d . 1

loop_
_atom_site_aniso_label
_atom_site_aniso_U_11
_atom_site_aniso_U_22
_atom_site_aniso_U_33
_atom_site_aniso_U_12
_atom_site_aniso_U_13
_atom_site_aniso_U_23
C1 0.071(2) 0.0348(14) 0.0594(18) 0.0013(13) 0.0021(15) 0.0092(13)
C2 0.0506(15) 0.0360(13) 0.0454(15) 0.0012(11) 0.0045(12) 0.0013(11)
C3 0.0460(14) 0.0267(12) 0.0439(14) 0.0027(10) 0.0022(11) -0.0006(10)
C4 0.0532(16) 0.0288(12) 0.0448(15) 0.0028(10) 0.0036(12) -0.0028(10)
C5 0.0629(19) 0.0486(16) 0.0484(17) 0.0011(13) -0.0096(14) 0.0034(13)
C6 0.0577(19) 0.0528(18) 0.077(2) 0.0024(14) -0.0096(16) 0.0093(16)
C7 0.076(3) 0.088(3) 0.157(5) 0.021(2) 0.011(3) -0.009(3)
C8 0.077(3) 0.115(4) 0.118(4) -0.022(2) -0.028(3) 0.004(3)
C9 0.0459(15) 0.0340(13) 0.0560(17) 0.0041(11) -0.0028(13) 0.0018(12)
C10 0.082(2) 0.0294(15) 0.122(3) -0.0067(14) -0.008(2) 0.0089(17)
C11 0.089(3) 0.0433(18) 0.154(4) -0.0178(18) -0.017(3) -0.006(2)
N1 0.0638(16) 0.0347(12) 0.0587(16) -0.0010(11) -0.0130(13) -0.0068(11)
O1 0.0819(15) 0.0334(10) 0.0808(16) 0.0012(10) -0.0236(12) 0.0112(10)
O2 0.0646(13) 0.0259(9) 0.0815(15) -0.0064(8) -0.0132(11) 0.0024(9)
S1 0.0734(6) 0.0293(4) 0.0650(5) -0.0083(3) -0.0026(4) 0.0018(3)

loop_
_atom_type_symbol
_atom_type_description
_atom_type_scat_dispersion_real
_atom_type_scat_dispersion_imag
_atom_type_scat_source
C C 0.0033 0.0016 'International Tables Vol C Tables 4.2.6.8 and 6.1.1.4'
H H 0.0000 0.0000 'International Tables Vol C Tables 4.2.6.8 and 6.1.1.4'
N N 0.0061 0.0033 'International Tables Vol C Tables 4.2.6.8 and 6.1.1.4'
O O 0.0106 0.0060 'International Tables Vol C Tables 4.2.6.8 and 6.1.1.4'
S S 0.1246 0.1234 'International Tables Vol C Tables 4.2.6.8 and 6.1.1.4'

loop_
_geom_angle_atom_site_label_1
_geom_angle_atom_site_label_2
_geom_angle_atom_site_label_3
_geom_angle
C2 C1 S1 113.9(2)
C2 C1 H1 123.0
S1 C1 H1 123.0
C1 C2 C3 111.4(2)
C1 C2 C5 121.6(3)
C3 C2 C5 126.9(2)
C4 C3 C9 119.2(2)
C4 C3 C2 111.8(2)
C9 C3 C2 128.9(2)
N1 C4 C3 128.8(2)
N1 C4 S1 119.6(2)
C3 C4 S1 111.54(19)
C2 C5 C6 115.2(2)
C2 C5 H5A 108.5
C6 C5 H5A 108.5
C2 C5 H5B 108.5
C6 C5 H5B 108.5
H5A C5 H5B 107.5
C7 C6 C8 110.8(3)
C7 C6 C5 112.1(3)
C8 C6 C5 109.9(3)
C7 C6 H6 108.0
C8 C6 H6 108.0
C5 C6 H6 108.0
C6 C7 H7A 109.5
C6 C7 H7B 109.5
H7A C7 H7B 109.5
C6 C7 H7C 109.5
H7A C7 H7C 109.5
H7B C7 H7C 109.5
C6 C8 H8A 109.5
C6 C8 H8B 109.5
H8A C8 H8B 109.5
C6 C8 H8C 109.5
H8A C8 H8C 109.5
H8B C8 H8C 109.5
O1 C9 O2 121.7(2)
O1 C9 C3 124.1(3)
O2 C9 C3 114.2(2)
O2 C10 C11 108.6(3)
O2 C10 H10A 110.0
C11 C10 H10A 110.0
O2 C10 H10B 110.0
C11 C10 H10B 110.0
H10A C10 H10B 108.3
C10 C11 H11A 109.5
C10 C11 H11B 109.5
H11A C11 H11B 109.5
C10 C11 H11C 109.5
H11A C11 H11C 109.5
H11B C11 H11C 109.5
C4 N1 H1B 122(2)
C4 N1 H1A 114(2)
H1B N1 H1A 123(3)
C9 O2 C10 117.0(2)
C1 S1 C4 91.27(13)

loop_
_geom_bond_atom_site_label_1
_geom_bond_atom_site_label_2
_geom_bond_distance
C1 C2 1.345(4)
C1 S1 1.720(3)
C1 H1 0.9300
C2 C3 1.457(3)
C2 C5 1.500(4)
C3 C4 1.389(4)
C3 C9 1.446(3)
C4 N1 1.341(4)
C4 S1 1.728(3)
C5 C6 1.524(4)
C5 H5A 0.9700
C5 H5B 0.9700
C6 C7 1.513(5)
C6 C8 1.519(5)
C6 H6 0.9800
C7 H7A 0.9600
C7 H7B 0.9600
C7 H7C 0.9600
C8 H8A 0.9600
C8 H8B 0.9600
C8 H8C 0.9600
C9 O1 1.211(3)
C9 O2 1.334(3)
C10 O2 1.452(3)
C10 C11 1.460(5)
C10 H10A 0.9700
C10 H10B 0.9700
C11 H11A 0.9600
C11 H11B 0.9600
C11 H11C 0.9600
N1 H1B 0.85(3)
N1 H1A 0.86(3)

loop_
_geom_hbond_atom_site_label_D
_geom_hbond_atom_site_label_H
_geom_hbond_atom_site_label_A
_geom_hbond_site_symmetry_A
_geom_hbond_distance_DH
_geom_hbond_distance_HA
_geom_hbond_distance_DA
_geom_hbond_angle_DHA
N1 H1B O1 2_545 0.85(3) 2.11(3) 2.929(3) 162(3)
N1 H1A O1 . 0.86(3) 2.07(3) 2.728(3) 132(3)
C6 H6 O2 . 0.98 2.60 3.193(4) 119.2
C5 H5B O2 . 0.97 2.43 2.888(3) 108.6

loop_
_geom_torsion_atom_site_label_1
_geom_torsion_atom_site_label_2
_geom_torsion_atom_site_label_3
_geom_torsion_atom_site_label_4
_geom_torsion
S1 C1 C2 C3 0.3(3)
S1 C1 C2 C5 -179.1(2)
C1 C2 C3 C4 0.7(3)
C5 C2 C3 C4 -179.9(2)
C1 C2 C3 C9 179.3(3)
C5 C2 C3 C9 -1.4(4)
C9 C3 C4 N1 -2.6(4)
C2 C3 C4 N1 176.1(3)
C9 C3 C4 S1 179.87(19)
C2 C3 C4 S1 -1.4(3)
C1 C2 C5 C6 101.9(3)
C3 C2 C5 C6 -77.4(4)
C2 C5 C6 C7 -59.4(4)
C2 C5 C6 C8 176.9(3)
C4 C3 C9 O1 -4.7(4)
C2 C3 C9 O1 176.8(3)
C4 C3 C9 O2 176.0(2)
C2 C3 C9 O2 -2.5(4)
O1 C9 O2 C10 0.8(4)
C3 C9 O2 C10 -179.9(3)
C11 C10 O2 C9 -173.3(3)
C2 C1 S1 C4 -1.0(2)
N1 C4 S1 C1 -176.5(2)
C3 C4 S1 C1 1.4(2)

loop_
_cod_related_entry_id
_cod_related_entry_database
_cod_related_entry_code
1 ChemSpider 2990355
